data_4513257
loop_
_publ_author_name
'Eccles, Kevin S.'
'Morrison, Robin E.'
'Sinha, Abhijeet S.'
'Maguire, Anita R.'
'Lawrence, Simon E.'

_publ_section_title
;
 Investigating C&#x2550;S&#x00B7;&#x00B7;&#x00B7;I Halogen Bonding for
 Cocrystallization with Primary Thioamides
;
_journal_issue 7
_journal_name_full 'Crystal Growth &amp; Design'
_journal_page_first 3442
_journal_paper_doi 10.1021/acs.cgd.5b00513
_journal_volume 15
_journal_year 2015
_chemical_formula_moiety 'C6 F4 I2, 2(C8 H9 N O S) '
_chemical_formula_sum 'C22 H18 F4 I2 N2 O2 S2'
_chemical_formula_weight 736.32
_chemical_name_common
;                 
3-methoxythiobenzamide &
1,4-diiodotetrafluorobenzene (2:1) cocrystal 
;
_space_group_crystal_system monoclinic
_space_group_IT_number 14
_space_group_name_Hall '-P 2yn'
_space_group_name_H-M_alt 'P 1 21/n 1'
_symmetry_space_group_name_Hall '-P 2yn'
_symmetry_space_group_name_H-M 'P 1 21/n 1'
_atom_sites_solution_hydrogens geom
_atom_sites_solution_primary direct
_atom_sites_solution_secondary difmap
_cell_angle_alpha 90
_cell_angle_beta 93.261(3)
_cell_angle_gamma 90
_cell_formula_units_Z 2
_cell_length_a 6.7544(8)
_cell_length_b 9.9221(12)
_cell_length_c 18.4744(18)
_cell_measurement_reflns_used 1544
_cell_measurement_temperature 100.(2)
_cell_measurement_theta_max 25.9535
_cell_measurement_theta_min 3.1548
_cell_volume 1236.1(2)
_computing_cell_refinement 'SAINT V7.68A (Bruker AXS, 2009)'
_computing_data_collection
;
Bruker Instrument Service v2009, 3, 0, 0
;
_computing_data_reduction 'SAINT V7.68A (Bruker AXS, 2009)'
_computing_molecular_graphics 'Mercury 3.0 (Macrae et al, 2008)'
_computing_structure_refinement 'SHELXL-97 (Sheldrick, 2008)'
_computing_structure_solution 'SHELXS-97 (Sheldrick, 2008)'
_diffrn_ambient_temperature 100.(2)
_diffrn_detector_area_resol_mean 8.3333
_diffrn_measured_fraction_theta_full 0.977
_diffrn_measured_fraction_theta_max 0.977
_diffrn_measurement_device_type 'Bruker APEX II DUO'
_diffrn_measurement_method '\f & \w  scans'
_diffrn_radiation_monochromator graphite
_diffrn_radiation_source 'fine-focus sealed tube'
_diffrn_radiation_type MoK\a
_diffrn_radiation_wavelength 0.71073
_diffrn_reflns_av_R_equivalents 0.0428
_diffrn_reflns_av_sigmaI/netI 0.0503
_diffrn_reflns_limit_h_max 8
_diffrn_reflns_limit_h_min -8
_diffrn_reflns_limit_k_max 12
_diffrn_reflns_limit_k_min -10
_diffrn_reflns_limit_l_max 23
_diffrn_reflns_limit_l_min -22
_diffrn_reflns_number 7126
_diffrn_reflns_theta_full 26.44
_diffrn_reflns_theta_max 26.44
_diffrn_reflns_theta_min 2.33
_exptl_absorpt_coefficient_mu 2.766
_exptl_absorpt_correction_T_max 0.7454
_exptl_absorpt_correction_T_min 0.6327
_exptl_absorpt_correction_type multi-scan
_exptl_absorpt_process_details 'SADABS V2008/1 (Bruker AXS)'
_exptl_crystal_colour colourless
_exptl_crystal_density_diffrn 1.978
_exptl_crystal_density_method 'not measured'
_exptl_crystal_description 'Block '
_exptl_crystal_F_000 708
_exptl_crystal_size_max 0.410
_exptl_crystal_size_mid 0.340
_exptl_crystal_size_min 0.210
_refine_diff_density_max 0.502
_refine_diff_density_min -0.594
_refine_ls_extinction_method none
_refine_ls_goodness_of_fit_ref 1.012
_refine_ls_hydrogen_treatment mixed
_refine_ls_matrix_type full
_refine_ls_number_parameters 163
_refine_ls_number_reflns 2485
_refine_ls_number_restraints 2
_refine_ls_restrained_S_all 1.012
_refine_ls_R_factor_all 0.0404
_refine_ls_R_factor_gt 0.0294
_refine_ls_shift/su_max 0.001
_refine_ls_shift/su_mean 0.000
_refine_ls_structure_factor_coef Fsqd
_refine_ls_weighting_details 'calc w=1/[\s^2^(Fo^2^)+(0.0168P)^2^+0.0000P] where P=(Fo^2^+2Fc^2^)/3'
_refine_ls_weighting_scheme calc
_refine_ls_wR_factor_gt 0.0510
_refine_ls_wR_factor_ref 0.0545
_reflns_number_gt 2015
_reflns_number_total 2485
_reflns_threshold_expression >2sigma(I)
_cod_data_source_file cg5b00513_si_002.cif
_cod_data_source_block 7_2.1
_cod_depositor_comments 'Adding full bibliography for 4513250--4513263.cif.'
_cod_database_code 4513257

loop_
_space_group_symop_operation_xyz
'x, y, z'
'-x+1/2, y+1/2, -z+1/2'
'-x, -y, -z'
'x-1/2, -y-1/2, z-1/2'

loop_
_atom_site_type_symbol
_atom_site_label
_atom_site_fract_x
_atom_site_fract_y
_atom_site_fract_z
_atom_site_U_iso_or_equiv
_atom_site_adp_type
_atom_site_calc_flag
_atom_site_refinement_flags
_atom_site_occupancy
C C1 0.6828(5) 1.0841(4) 0.33929(18) 0.0126(8) Uani d . 1
C C2 0.4982(5) 1.1331(4) 0.35587(19) 0.0155(8) Uani d . 1
H H2 0.446 1.1118 0.4011 0.019 Uiso calc R 1
C C3 0.3903(5) 1.2131(4) 0.30653(19) 0.0143(8) Uani d . 1
C C4 0.4632(6) 1.2438(4) 0.2399(2) 0.0171(9) Uani d . 1
H H4 0.3892 1.2994 0.2064 0.02 Uiso calc R 1
C C5 0.6447(5) 1.1926(4) 0.22286(19) 0.0187(9) Uani d . 1
H H5 0.694 1.2119 0.1768 0.022 Uiso calc R 1
C C6 0.7564(6) 1.1135(4) 0.27172(18) 0.0175(9) Uani d . 1
H H6 0.8817 1.0796 0.2595 0.021 Uiso calc R 1
C C7 0.8021(5) 1.0023(4) 0.39257(18) 0.0130(8) Uani d . 1
S S8 0.69564(14) 0.89159(10) 0.44710(5) 0.0173(2) Uani d . 1
H H9A 1.081(5) 0.992(4) 0.4260(16) 0.026(12) Uiso d D 1
H H9B 1.040(6) 1.091(3) 0.372(2) 0.042(15) Uiso d D 1
N N9 0.9969(5) 1.0226(4) 0.39404(17) 0.0170(7) Uani d D 1
O O10 0.2084(4) 1.2572(3) 0.32822(14) 0.0203(6) Uani d . 1
C C11 0.1082(6) 1.3593(4) 0.2845(2) 0.0234(10) Uani d . 1
H H11A 0.1965 1.4368 0.2797 0.035 Uiso calc R 1
H H11B -0.0118 1.388 0.3076 0.035 Uiso calc R 1
H H11C 0.0718 1.3225 0.2363 0.035 Uiso calc R 1
C C12 1.6704(5) 0.4169(4) 0.50716(19) 0.0160(8) Uani d . 1
C C13 1.6066(5) 0.4728(4) 0.44164(19) 0.0161(9) Uani d . 1
C C14 1.4404(5) 0.5536(4) 0.43370(18) 0.0152(8) Uani d . 1
I I15 1.92624(4) 0.29856(3) 0.517945(12) 0.01545(8) Uani d . 1
F F16 1.7077(3) 0.4484(2) 0.38155(10) 0.0209(5) Uani d . 1
F F17 1.3874(3) 0.6049(2) 0.36808(10) 0.0207(5) Uani d . 1

loop_
_atom_site_aniso_label
_atom_site_aniso_U_11
_atom_site_aniso_U_22
_atom_site_aniso_U_33
_atom_site_aniso_U_12
_atom_site_aniso_U_13
_atom_site_aniso_U_23
C1 0.0128(19) 0.014(2) 0.0112(17) -0.0007(16) 0.0001(14) 0.0010(15)
C2 0.013(2) 0.018(2) 0.0157(19) -0.0027(17) 0.0007(15) -0.0010(16)
C3 0.0135(19) 0.010(2) 0.0195(19) -0.0019(17) -0.0006(15) 0.0006(16)
C4 0.015(2) 0.013(2) 0.023(2) -0.0030(17) -0.0042(16) 0.0035(16)
C5 0.018(2) 0.027(2) 0.0111(18) -0.0030(19) 0.0005(15) 0.0038(17)
C6 0.014(2) 0.022(2) 0.0165(19) -0.0002(18) 0.0004(15) -0.0022(17)
C7 0.0113(19) 0.018(2) 0.0103(17) 0.0019(17) 0.0013(14) -0.0064(15)
S8 0.0154(5) 0.0201(6) 0.0165(5) 0.0029(4) 0.0022(4) 0.0047(4)
N9 0.0151(18) 0.018(2) 0.0174(18) 0.0031(16) -0.0012(14) 0.0047(15)
O10 0.0124(14) 0.0212(16) 0.0271(15) 0.0074(12) 0.0006(12) 0.0072(12)
C11 0.017(2) 0.019(2) 0.034(2) 0.0085(18) -0.0009(18) 0.0063(18)
C12 0.0105(19) 0.015(2) 0.023(2) -0.0011(17) 0.0007(16) -0.0013(16)
C13 0.013(2) 0.020(2) 0.0152(19) -0.0015(17) 0.0006(15) -0.0033(16)
C14 0.016(2) 0.017(2) 0.0111(18) -0.0022(17) -0.0063(15) 0.0018(15)
I15 0.01365(13) 0.01564(15) 0.01684(13) 0.00255(12) -0.00113(9) 0.00007(11)
F16 0.0204(12) 0.0293(14) 0.0137(11) 0.0062(11) 0.0066(9) 0.0030(9)
F17 0.0221(12) 0.0269(14) 0.0128(10) 0.0061(11) -0.0016(9) 0.0054(10)

loop_
_atom_type_symbol
_atom_type_description
_atom_type_scat_dispersion_real
_atom_type_scat_dispersion_imag
_atom_type_scat_source
C C 0.0033 0.0016 'International Tables Vol C Tables 4.2.6.8 and 6.1.1.4'
H H 0.0000 0.0000 'International Tables Vol C Tables 4.2.6.8 and 6.1.1.4'
N N 0.0061 0.0033 'International Tables Vol C Tables 4.2.6.8 and 6.1.1.4'
O O 0.0106 0.0060 'International Tables Vol C Tables 4.2.6.8 and 6.1.1.4'
F F 0.0171 0.0103 'International Tables Vol C Tables 4.2.6.8 and 6.1.1.4'
S S 0.1246 0.1234 'International Tables Vol C Tables 4.2.6.8 and 6.1.1.4'
I I -0.4742 1.8119 'International Tables Vol C Tables 4.2.6.8 and 6.1.1.4'

loop_
_geom_angle_atom_site_label_1
_geom_angle_atom_site_label_2
_geom_angle_atom_site_label_3
_geom_angle_site_symmetry_1
_geom_angle_site_symmetry_3
_geom_angle
C2 C1 C6 . . 119.5(3)
C2 C1 C7 . . 120.5(3)
C6 C1 C7 . . 120.0(3)
C3 C2 C1 . . 120.1(3)
C2 C3 O10 . . 115.7(3)
C2 C3 C4 . . 120.7(3)
O10 C3 C4 . . 123.6(3)
C5 C4 C3 . . 119.2(4)
C4 C5 C6 . . 121.1(3)
C5 C6 C1 . . 119.4(4)
N9 C7 C1 . . 115.6(3)
N9 C7 S8 . . 123.0(3)
C1 C7 S8 . . 121.5(3)
C3 O10 C11 . . 117.1(3)
C13 C12 C14 . 3_866 116.8(3)
C13 C12 I15 . . 121.7(3)
C14 C12 I15 3_866 . 121.5(3)
F16 C13 C12 . . 120.0(3)
F16 C13 C14 . . 117.4(3)
C12 C13 C14 . . 122.6(3)
F17 C14 C13 . . 119.3(3)
F17 C14 C12 . 3_866 120.1(3)
C13 C14 C12 . 3_866 120.6(3)

loop_
_geom_bond_atom_site_label_1
_geom_bond_atom_site_label_2
_geom_bond_site_symmetry_2
_geom_bond_distance
C1 C2 . 1.388(5)
C1 C6 . 1.401(5)
C1 C7 . 1.479(5)
C2 C3 . 1.384(5)
C3 O10 . 1.384(4)
C3 C4 . 1.385(5)
C4 C5 . 1.380(5)
C5 C6 . 1.386(5)
C7 N9 . 1.330(5)
C7 S8 . 1.679(4)
O10 C11 . 1.441(4)
C12 C13 . 1.378(5)
C12 C14 3_866 1.390(5)
C12 I15 . 2.090(4)
C13 F16 . 1.358(4)
C13 C14 . 1.381(5)
C14 F17 . 1.344(4)
C14 C12 3_866 1.390(5)

loop_
_geom_hbond_atom_site_label_D
_geom_hbond_atom_site_label_H
_geom_hbond_atom_site_label_A
_geom_hbond_site_symmetry_A
_geom_hbond_distance_DH
_geom_hbond_distance_HA
_geom_hbond_distance_DA
_geom_hbond_angle_DHA
N9 H9A S8 3_776 0.852(19) 2.95(3) 3.600(3) 134.(3)
N9 H9A I15 3_866 0.852(19) 3.06(4) 3.602(3) 123.(3)
N9 H9B O10 1_655 0.847(19) 2.19(2) 3.023(4) 168.(4)

loop_
_geom_torsion_atom_site_label_1
_geom_torsion_atom_site_label_2
_geom_torsion_atom_site_label_3
_geom_torsion_atom_site_label_4
_geom_torsion_site_symmetry_1
_geom_torsion_site_symmetry_4
_geom_torsion
C6 C1 C2 C3 . . -1.5(6)
C7 C1 C2 C3 . . 178.0(3)
C1 C2 C3 O10 . . -179.8(3)
C1 C2 C3 C4 . . 0.8(6)
C2 C3 C4 C5 . . 0.6(6)
O10 C3 C4 C5 . . -178.7(3)
C3 C4 C5 C6 . . -1.3(6)
C4 C5 C6 C1 . . 0.6(6)
C2 C1 C6 C5 . . 0.8(6)
C7 C1 C6 C5 . . -178.7(4)
C2 C1 C7 N9 . . -143.3(4)
C6 C1 C7 N9 . . 36.2(5)
C2 C1 C7 S8 . . 36.8(5)
C6 C1 C7 S8 . . -143.8(3)
C2 C3 O10 C11 . . 169.2(3)
C4 C3 O10 C11 . . -11.4(5)
C14 C12 C13 F16 3_866 . 179.9(3)
I15 C12 C13 F16 . . 1.8(5)
C14 C12 C13 C14 3_866 . -0.4(6)
I15 C12 C13 C14 . . -178.6(3)
F16 C13 C14 F17 . . -0.5(5)
C12 C13 C14 F17 . . 179.8(3)
F16 C13 C14 C12 . 3_866 -179.9(3)
C12 C13 C14 C12 . 3_866 0.4(7)
